data_7236713
loop_
_publ_author_name
'Jing, Yi-Ming'
'Wang, Fang-Zhou'
'Zheng, You-Xuan'
'Zuo, Jing-Lin'

_publ_section_title
;
 Efficient deep red electroluminescence of iridium(iii) complexes with
 2,3-diphenylquinoxaline derivatives and tetraphenylimidodiphosphinate
;
_journal_issue 15
_journal_name_full 'Journal of Materials Chemistry C'
_journal_page_first 3714
_journal_paper_doi 10.1039/C7TC00348J
_journal_volume 5
_journal_year 2017
_chemical_formula_sum 'C64 H42 F4 Ir N5 O2 P2'
_chemical_formula_weight 1243.16
_space_group_crystal_system triclinic
_space_group_IT_number 2
_space_group_name_Hall '-P 1'
_space_group_name_H-M_alt 'P -1'
_atom_sites_solution_hydrogens geom
_audit_creation_method SHELXL-2014/7
_audit_update_record
;
2017-01-13 deposited with the CCDC.
2017-03-16 downloaded from the CCDC.
;
_cell_angle_alpha 80.513(4)
_cell_angle_beta 72.599(4)
_cell_angle_gamma 82.996(4)
_cell_formula_units_Z 2
_cell_length_a 10.927(2)
_cell_length_b 15.470(3)
_cell_length_c 16.813(3)
_cell_measurement_reflns_used 2624
_cell_measurement_temperature 296(2)
_cell_measurement_theta_max 22.30
_cell_measurement_theta_min 2.46
_cell_volume 2666.9(9)
_computing_cell_refinement 'Bruker SAINT'
_computing_data_collection 'Bruker APEX2'
_computing_data_reduction 'Bruker SAINT'
_computing_molecular_graphics 'Bruker SHELXTL'
_computing_publication_material 'Bruker SHELXTL'
_computing_structure_refinement 'SHELXL-2014 (Sheldrick 2014)'
_computing_structure_solution 'SHELXS-97 (Sheldrick 2008)'
_diffrn_ambient_temperature 296(2)
_diffrn_measured_fraction_theta_full 0.992
_diffrn_measured_fraction_theta_max 0.992
_diffrn_measurement_device_type 'Bruker APEX-II CCD'
_diffrn_measurement_method '\f and \w scans'
_diffrn_radiation_type MoK\a
_diffrn_radiation_wavelength 0.71073
_diffrn_reflns_av_R_equivalents 0.0550
_diffrn_reflns_av_unetI/netI 0.1209
_diffrn_reflns_Laue_measured_fraction_full 0.992
_diffrn_reflns_Laue_measured_fraction_max 0.992
_diffrn_reflns_limit_h_max 12
_diffrn_reflns_limit_h_min -11
_diffrn_reflns_limit_k_max 16
_diffrn_reflns_limit_k_min -18
_diffrn_reflns_limit_l_max 19
_diffrn_reflns_limit_l_min -20
_diffrn_reflns_number 14991
_diffrn_reflns_point_group_measured_fraction_full 0.992
_diffrn_reflns_point_group_measured_fraction_max 0.992
_diffrn_reflns_theta_full 25.009
_diffrn_reflns_theta_max 25.009
_diffrn_reflns_theta_min 1.281
_exptl_absorpt_coefficient_mu 2.629
_exptl_absorpt_correction_type none
_exptl_crystal_colour black
_exptl_crystal_density_diffrn 1.548
_exptl_crystal_description block
_exptl_crystal_F_000 1240
_refine_diff_density_max 1.159
_refine_diff_density_min -2.576
_refine_diff_density_rms 0.142
_refine_ls_extinction_method none
_refine_ls_goodness_of_fit_ref 1.032
_refine_ls_hydrogen_treatment constr
_refine_ls_matrix_type full
_refine_ls_number_parameters 727
_refine_ls_number_reflns 9316
_refine_ls_number_restraints 234
_refine_ls_restrained_S_all 1.025
_refine_ls_R_factor_all 0.1285
_refine_ls_R_factor_gt 0.0686
_refine_ls_shift/su_max 0.002
_refine_ls_shift/su_mean 0.000
_refine_ls_structure_factor_coef Fsqd
_refine_ls_weighting_details 'w=1/[\s^2^(Fo^2^)+(0.1034P)^2^+2.4973P] where P=(Fo^2^+2Fc^2^)/3'
_refine_ls_weighting_scheme calc
_refine_ls_wR_factor_gt 0.1718
_refine_ls_wR_factor_ref 0.2101
_reflns_Friedel_coverage 0.000
_reflns_number_gt 5447
_reflns_number_total 9316
_reflns_threshold_expression 'I > 2\s(I)'
_cod_data_source_file c7tc00348j2.cif
_cod_data_source_block 20161130zyx_0m_a
_cod_original_cell_volume 2667.0(8)
_cod_database_code 7236713
_shelx_shelxl_version_number 2014/7
_shelx_space_group_comment
;
The symmetry employed for this shelxl refinement is uniquely defined
by the following loop, which should always be used as a source of
symmetry information in preference to the above space-group names.
They are only intended as comments.
;

loop_
_space_group_symop_operation_xyz
'x, y, z'
'-x, -y, -z'

loop_
_atom_site_label
_atom_site_type_symbol
_atom_site_fract_x
_atom_site_fract_y
_atom_site_fract_z
_atom_site_U_iso_or_equiv
_atom_site_adp_type
_atom_site_occupancy
_atom_site_site_symmetry_order
_atom_site_calc_flag
_atom_site_refinement_flags_posn
_atom_site_refinement_flags_adp
_atom_site_refinement_flags_occupancy
_atom_site_disorder_assembly
_atom_site_disorder_group
C1 C 0.7870(7) 0.2709(5) 0.8334(5) 0.074(2) Uani 1 1 d . . . . .
C2 C 0.7828(8) 0.3026(6) 0.9106(5) 0.092(3) Uani 1 1 d . . . . .
H2 H 0.7252 0.3486 0.9312 0.110 Uiso 1 1 calc R U . . .
C3 C 0.8711(8) 0.2595(7) 0.9518(5) 0.117(3) Uani 1 1 d . . . . .
H3 H 0.8649 0.2744 1.0044 0.141 Uiso 1 1 calc R U . . .
C4 C 0.9637(10) 0.1987(8) 0.9220(7) 0.128(4) Uani 1 1 d . . . . .
H4 H 1.0241 0.1765 0.9505 0.154 Uiso 1 1 calc R U . . .
C5 C 0.9679(8) 0.1701(7) 0.8494(5) 0.097(3) Uani 1 1 d . . . . .
H5 H 1.0308 0.1268 0.8286 0.117 Uiso 1 1 calc R U . . .
C6 C 0.8792(8) 0.2045(6) 0.8054(5) 0.078(2) Uani 1 1 d . . . . .
C7 C 0.8800(7) 0.1862(5) 0.7244(5) 0.073(2) Uani 1 1 d . . . . .
C8 C 0.8214(7) 0.2444(6) 0.5996(5) 0.069(2) Uani 1 1 d . . . . .
C9 C 0.7524(7) 0.3051(5) 0.5563(5) 0.071(2) Uani 1 1 d . . . . .
H9 H 0.6903 0.3452 0.5839 0.085 Uiso 1 1 calc R U . . .
C10 C 0.7778(9) 0.3045(6) 0.4726(5) 0.080(3) Uani 1 1 d . . . . .
C11 C 0.8720(9) 0.2452(6) 0.4283(6) 0.085(3) Uani 1 1 d . . . . .
C12 C 0.9370(9) 0.1843(7) 0.4686(6) 0.092(3) Uani 1 1 d . . . . .
H12 H 0.9968 0.1436 0.4400 0.110 Uiso 1 1 calc R U . . .
C13 C 0.9126(8) 0.1831(6) 0.5561(5) 0.072(2) Uani 1 1 d . . . . .
C14 C 0.9586(7) 0.1164(6) 0.6773(5) 0.077(2) Uani 1 1 d . . . . .
C15 C 1.0155(5) 0.0370(4) 0.7204(3) 0.1395(19) Uani 1 1 d G U . . .
C16 C 0.9394(6) -0.0112(5) 0.7913(4) 0.1368(19) Uani 1 1 d G U . . .
H16A H 0.8548 0.0093 0.8152 0.164 Uiso 1 1 calc R U . . .
C17 C 0.9898(8) -0.0900(5) 0.8264(5) 0.148(2) Uani 1 1 d G U . . .
H17A H 0.9389 -0.1222 0.8738 0.178 Uiso 1 1 calc R U . . .
C18 C 1.1162(9) -0.1206(4) 0.7907(6) 0.150(2) Uani 1 1 d G U . . .
H18A H 1.1499 -0.1733 0.8142 0.181 Uiso 1 1 calc R U . . .
C19 C 1.1923(6) -0.0724(5) 0.7198(6) 0.154(2) Uani 1 1 d G U . . .
H19A H 1.2769 -0.0929 0.6960 0.185 Uiso 1 1 calc R U . . .
C20 C 1.1419(5) 0.0064(5) 0.6847(4) 0.148(2) Uani 1 1 d G U . . .
H20A H 1.1928 0.0386 0.6373 0.177 Uiso 1 1 calc R U . . .
C21 C 0.7668(7) 0.4268(5) 0.7244(4) 0.060(2) Uani 1 1 d . . . . .
C22 C 0.8965(7) 0.4277(5) 0.6748(5) 0.064(2) Uani 1 1 d . . . . .
H22 H 0.9389 0.3784 0.6508 0.076 Uiso 1 1 calc R U . . .
C23 C 0.9599(7) 0.5044(6) 0.6624(5) 0.076(3) Uani 1 1 d . . . . .
H23 H 1.0452 0.5060 0.6298 0.091 Uiso 1 1 calc R U . . .
C24 C 0.8978(7) 0.5767(5) 0.6978(5) 0.070(2) Uani 1 1 d . . . . .
H24 H 0.9418 0.6267 0.6895 0.084 Uiso 1 1 calc R U . . .
C25 C 0.7718(6) 0.5771(5) 0.7452(5) 0.064(2) Uani 1 1 d . . . . .
H25 H 0.7301 0.6273 0.7679 0.077 Uiso 1 1 calc R U . . .
C26 C 0.7058(7) 0.5007(5) 0.7592(5) 0.063(2) Uani 1 1 d . . . . .
C27 C 0.5767(7) 0.4902(5) 0.8154(5) 0.064(2) Uani 1 1 d . . . . .
C28 C 0.4533(8) 0.3814(7) 0.9122(5) 0.087(3) Uani 1 1 d . . . . .
C29 C 0.4278(8) 0.2916(7) 0.9457(5) 0.100(3) Uani 1 1 d . . . . .
H29 H 0.4775 0.2451 0.9201 0.120 Uiso 1 1 calc R U . . .
C30 C 0.3288(12) 0.2777(8) 1.0157(6) 0.135(4) Uani 1 1 d . . . . .
C31 C 0.2545(10) 0.3428(9) 1.0567(6) 0.147(4) Uani 1 1 d . . . . .
C32 C 0.2737(9) 0.4297(8) 1.0308(6) 0.114(3) Uani 1 1 d . . . . .
H32 H 0.2232 0.4738 1.0599 0.136 Uiso 1 1 calc R U . . .
C33 C 0.3777(8) 0.4487(7) 0.9555(5) 0.097(3) Uani 1 1 d . . . . .
C34 C 0.4873(7) 0.5535(6) 0.8537(5) 0.082(3) Uani 1 1 d . . . . .
C35 C 0.4875(9) 0.6467(7) 0.8125(8) 0.1171(19) Uani 1 1 d . U . . .
C36 C 0.5076(10) 0.6671(8) 0.7250(8) 0.124(2) Uani 1 1 d . U . . .
H36 H 0.5206 0.6218 0.6926 0.149 Uiso 1 1 calc R U . . .
C37 C 0.5086(10) 0.7552(8) 0.6856(9) 0.129(2) Uani 1 1 d . U . . .
H37 H 0.5212 0.7677 0.6278 0.155 Uiso 1 1 calc R U . . .
C38 C 0.4913(11) 0.8197(8) 0.7317(9) 0.134(2) Uani 1 1 d . U . . .
H38 H 0.4948 0.8776 0.7058 0.160 Uiso 1 1 calc R U . . .
C39 C 0.4687(11) 0.8022(8) 0.8151(9) 0.131(2) Uani 1 1 d . U . . .
H39 H 0.4564 0.8491 0.8457 0.157 Uiso 1 1 calc R U . . .
C40 C 0.4625(10) 0.7132(8) 0.8606(9) 0.130(2) Uani 1 1 d . U . . .
H40 H 0.4426 0.7025 0.9189 0.156 Uiso 1 1 calc R U . . .
C41 C 0.5560(8) 0.1038(5) 0.6867(5) 0.076(2) Uani 1 1 d . . . . .
C42 C 0.6570(10) 0.0379(7) 0.6925(7) 0.104(4) Uani 1 1 d . . . . .
H42 H 0.6784 0.0228 0.7428 0.124 Uiso 1 1 calc R U . . .
C43 C 0.7220(14) -0.0028(9) 0.6250(10) 0.160(6) Uani 1 1 d . . . . .
H43 H 0.7884 -0.0449 0.6307 0.192 Uiso 1 1 calc R U . . .
C44 C 0.6972(17) 0.0134(9) 0.5528(10) 0.183(7) Uani 1 1 d . . . . .
H44 H 0.7438 -0.0153 0.5074 0.219 Uiso 1 1 calc R U . . .
C45 C 0.5987(19) 0.0750(9) 0.5480(9) 0.188(8) Uani 1 1 d . . . . .
H45 H 0.5773 0.0870 0.4976 0.226 Uiso 1 1 calc R U . . .
C46 C 0.5293(13) 0.1202(7) 0.6119(6) 0.130(4) Uani 1 1 d . . . . .
H46 H 0.4638 0.1622 0.6042 0.156 Uiso 1 1 calc R U . . .
C47 C 0.3897(7) 0.0805(5) 0.8570(4) 0.062(2) Uani 0.5 1 d . . P A 1
C48 C 0.4596(15) 0.0114(9) 0.8950(10) 0.085(4) Uani 0.6 1 d . U P A 1
H48A H 0.5490 0.0049 0.8763 0.102 Uiso 0.6 1 calc R U P A 1
C49 C 0.3918(16) -0.0458(10) 0.9605(10) 0.087(4) Uani 0.6 1 d . U P A 1
H49A H 0.4365 -0.0895 0.9883 0.105 Uiso 0.6 1 calc R U P A 1
C50 C 0.2627(10) -0.0400(6) 0.9852(7) 0.099(3) Uani 0.5 1 d . U P A 1
H50A H 0.2202 -0.0843 1.0244 0.119 Uiso 0.5 1 calc R U P A 1
C51 C 0.190(2) 0.0311(15) 0.9536(15) 0.086(5) Uani 0.4 1 d . U P A 1
H51A H 0.1009 0.0366 0.9752 0.104 Uiso 0.4 1 calc R U P A 1
C52 C 0.2525(19) 0.0932(14) 0.8897(14) 0.073(5) Uani 0.4 1 d . U P A 1
H52A H 0.2068 0.1417 0.8687 0.087 Uiso 0.4 1 calc R U P A 1
C47' C 0.3897(7) 0.0805(5) 0.8570(4) 0.062(2) Uani 0.5 1 d . . P A 2
C48' C 0.2955(10) 0.0485(7) 0.8514(8) 0.054(3) Uani 0.6 1 d . U P A 2
H48B H 0.2654 0.0664 0.8046 0.064 Uiso 0.6 1 calc R U P A 2
C49' C 0.2339(13) -0.0141(9) 0.9150(10) 0.080(4) Uani 0.6 1 d . U P A 2
H49B H 0.1667 -0.0396 0.9067 0.095 Uiso 0.6 1 calc R U P A 2
C50' C 0.2627(10) -0.0400(6) 0.9852(7) 0.099(3) Uani 0.5 1 d . . P A 2
H50B H 0.2382 -0.0922 1.0196 0.119 Uiso 0.5 1 calc R U P A 2
C51' C 0.331(2) 0.0162(17) 1.0028(18) 0.105(6) Uani 0.4 1 d . U P A 2
H51B H 0.3326 0.0139 1.0581 0.126 Uiso 0.4 1 calc R U P A 2
C52' C 0.405(2) 0.0825(17) 0.9375(16) 0.098(6) Uani 0.4 1 d . U P A 2
H52B H 0.4549 0.1210 0.9483 0.118 Uiso 0.4 1 calc R U P A 2
C53 C 0.3434(6) 0.3482(4) 0.6128(4) 0.0534(19) Uani 1 1 d . . . . .
C54 C 0.3899(9) 0.4120(5) 0.5484(6) 0.081(3) Uani 1 1 d . . . . .
H54 H 0.4535 0.4448 0.5520 0.098 Uiso 1 1 calc R U . . .
C55 C 0.3469(10) 0.4296(7) 0.4789(6) 0.102(3) Uani 1 1 d . . . . .
H55 H 0.3800 0.4737 0.4356 0.123 Uiso 1 1 calc R U . . .
C56 C 0.2538(9) 0.3806(7) 0.4746(5) 0.103(4) Uani 1 1 d . . . . .
H56 H 0.2240 0.3910 0.4273 0.123 Uiso 1 1 calc R U . . .
C57 C 0.2035(9) 0.3163(8) 0.5385(6) 0.112(4) Uani 1 1 d . . . . .
H57 H 0.1385 0.2845 0.5353 0.134 Uiso 1 1 calc R U . . .
C58 C 0.2496(7) 0.2993(6) 0.6070(5) 0.085(3) Uani 1 1 d . . . . .
H58 H 0.2177 0.2546 0.6499 0.102 Uiso 1 1 calc R U . . .
C59 C 0.2785(7) 0.4063(6) 0.7708(5) 0.073(2) Uani 1 1 d . . . . .
C60 C 0.1770(10) 0.3772(7) 0.8398(7) 0.117(4) Uani 1 1 d . . . . .
H60 H 0.1668 0.3174 0.8550 0.140 Uiso 1 1 calc R U . . .
C61 C 0.0913(12) 0.4375(9) 0.8856(8) 0.149(5) Uani 1 1 d . . . . .
H61 H 0.0282 0.4173 0.9339 0.179 Uiso 1 1 calc R U . . .
C62 C 0.0982(10) 0.5250(9) 0.8613(8) 0.133(4) Uani 1 1 d . . . . .
H62 H 0.0356 0.5643 0.8897 0.160 Uiso 1 1 calc R U . . .
C63 C 0.1967(10) 0.5555(8) 0.7953(7) 0.109(4) Uani 1 1 d . . . . .
H63 H 0.2048 0.6155 0.7801 0.131 Uiso 1 1 calc R U . . .
C64 C 0.2859(8) 0.4950(6) 0.7505(5) 0.075(3) Uani 1 1 d . . . . .
H64 H 0.3526 0.5161 0.7050 0.090 Uiso 1 1 calc R U . . .
F1 F 0.8882(6) 0.2502(4) 0.3459(3) 0.111(2) Uani 1 1 d . . . . .
F2 F 0.7142(6) 0.3646(4) 0.4274(3) 0.113(2) Uani 1 1 d . . . . .
F3 F 0.3048(8) 0.1915(5) 1.0503(4) 0.172(3) Uani 1 1 d . . . . .
F4 F 0.1564(7) 0.3205(5) 1.1276(4) 0.176(3) Uani 1 1 d . . . . .
Ir1 Ir 0.67137(3) 0.31825(2) 0.76313(2) 0.06232(9) Uani 1 1 d . . . . .
N1 N 0.8044(5) 0.2432(4) 0.6827(3) 0.0599(17) Uani 1 1 d . . . . .
N2 N 0.9765(7) 0.1170(5) 0.5978(5) 0.088(2) Uani 1 1 d . . . . .
N3 N 0.5569(6) 0.4024(5) 0.8416(4) 0.077(2) Uani 1 1 d . . . . .
N4 N 0.3892(6) 0.5361(6) 0.9243(4) 0.096(2) Uani 1 1 d . . . . .
N5 N 0.3700(6) 0.2345(4) 0.7522(4) 0.0694(18) Uani 1 1 d . . . . .
O1 O 0.5792(4) 0.1912(3) 0.8056(3) 0.0690(14) Uani 1 1 d . . . . .
O2 O 0.5271(4) 0.3639(3) 0.6884(3) 0.0607(14) Uani 1 1 d . . . . .
P1 P 0.47529(18) 0.16188(13) 0.77479(12) 0.0637(5) Uani 1 1 d . . . . .
P2 P 0.39282(18) 0.33219(13) 0.70868(12) 0.0592(5) Uani 1 1 d . . . . .

loop_
_atom_site_aniso_label
_atom_site_aniso_U_11
_atom_site_aniso_U_22
_atom_site_aniso_U_33
_atom_site_aniso_U_23
_atom_site_aniso_U_13
_atom_site_aniso_U_12
C1 0.090(4) 0.081(5) 0.065(5) 0.005(4) -0.027(3) -0.061(3)
C2 0.088(4) 0.131(7) 0.069(5) -0.001(5) -0.027(3) -0.063(4)
C3 0.152(5) 0.163(7) 0.073(4) 0.032(4) -0.074(3) -0.115(4)
C4 0.138(6) 0.141(9) 0.141(6) 0.029(6) -0.099(4) -0.056(6)
C5 0.091(4) 0.135(7) 0.085(5) 0.021(5) -0.052(3) -0.060(4)
C6 0.091(4) 0.091(6) 0.064(4) 0.008(4) -0.039(3) -0.039(4)
C7 0.062(4) 0.081(5) 0.083(5) -0.001(4) -0.025(3) -0.035(3)
C8 0.067(4) 0.091(5) 0.053(4) -0.010(4) -0.015(3) -0.026(4)
C9 0.079(4) 0.064(5) 0.072(5) 0.003(4) -0.029(3) -0.013(4)
C10 0.102(6) 0.093(6) 0.048(5) 0.002(4) -0.024(4) -0.025(5)
C11 0.095(6) 0.109(6) 0.053(5) -0.021(5) -0.009(4) -0.030(5)
C12 0.092(6) 0.105(7) 0.083(6) -0.019(5) -0.025(4) -0.015(5)
C13 0.069(4) 0.083(5) 0.064(5) -0.009(4) -0.011(4) -0.029(4)
C14 0.078(4) 0.098(6) 0.066(5) 0.008(4) -0.033(3) -0.042(4)
C15 0.122(3) 0.163(3) 0.148(3) -0.005(3) -0.082(3) 0.019(3)
C16 0.126(3) 0.154(3) 0.147(3) -0.004(3) -0.086(3) 0.020(3)
C17 0.133(3) 0.164(3) 0.155(3) -0.002(3) -0.076(3) 0.022(3)
C18 0.135(3) 0.165(3) 0.157(3) 0.002(3) -0.075(3) 0.024(3)
C19 0.134(3) 0.169(3) 0.159(3) 0.003(3) -0.071(3) 0.028(3)
C20 0.128(3) 0.167(3) 0.154(3) 0.002(3) -0.076(3) 0.029(3)
C21 0.058(4) 0.088(5) 0.038(4) -0.010(3) -0.010(3) -0.025(3)
C22 0.065(4) 0.063(4) 0.059(5) -0.014(4) -0.004(3) -0.020(4)
C23 0.040(3) 0.115(6) 0.074(5) -0.019(5) -0.005(3) -0.030(4)
C24 0.059(4) 0.087(5) 0.071(5) -0.005(4) -0.018(3) -0.037(3)
C25 0.056(4) 0.078(4) 0.067(4) -0.031(3) -0.012(3) -0.027(3)
C26 0.060(4) 0.083(5) 0.054(4) -0.021(3) -0.016(3) -0.025(3)
C27 0.052(4) 0.089(5) 0.051(4) -0.026(4) 0.002(3) -0.030(3)
C28 0.083(5) 0.149(7) 0.038(4) -0.024(4) -0.007(3) -0.056(4)
C29 0.102(5) 0.149(7) 0.063(5) -0.038(4) -0.009(4) -0.070(4)
C30 0.175(8) 0.194(9) 0.043(6) -0.022(6) 0.005(5) -0.125(6)
C31 0.132(6) 0.273(10) 0.052(6) -0.050(6) 0.016(4) -0.145(5)
C32 0.090(5) 0.207(9) 0.055(5) -0.063(5) 0.010(4) -0.068(5)
C33 0.077(4) 0.173(7) 0.055(5) -0.048(4) -0.002(3) -0.061(4)
C34 0.051(4) 0.144(7) 0.056(5) -0.043(4) 0.006(3) -0.041(4)
C35 0.076(3) 0.123(3) 0.163(3) -0.050(3) -0.030(3) -0.018(3)
C36 0.084(3) 0.125(3) 0.167(3) -0.043(3) -0.026(3) -0.014(3)
C37 0.088(3) 0.131(3) 0.169(3) -0.039(3) -0.026(3) -0.010(3)
C38 0.090(3) 0.130(3) 0.175(3) -0.039(3) -0.018(3) -0.008(3)
C39 0.090(3) 0.128(3) 0.173(3) -0.047(3) -0.020(3) -0.009(3)
C40 0.088(3) 0.130(3) 0.172(3) -0.045(3) -0.020(3) -0.015(3)
C41 0.085(5) 0.070(5) 0.077(5) 0.009(4) -0.025(4) -0.041(4)
C42 0.105(7) 0.108(7) 0.099(7) -0.002(6) -0.027(5) -0.032(6)
C43 0.146(11) 0.138(10) 0.200(14) -0.070(9) -0.022(10) -0.025(8)
C44 0.230(16) 0.142(9) 0.176(12) -0.100(7) -0.003(11) -0.046(10)
C45 0.31(2) 0.158(11) 0.098(9) -0.065(7) -0.047(10) 0.018(12)
C46 0.256(12) 0.087(7) 0.065(5) -0.020(5) -0.073(6) 0.001(7)
C47 0.085(4) 0.055(4) 0.053(4) 0.009(3) -0.031(3) -0.025(3)
C48 0.085(7) 0.075(6) 0.074(7) -0.002(5) -0.004(5) 0.008(5)
C49 0.100(7) 0.068(6) 0.079(7) 0.002(5) -0.015(5) 0.008(5)
C50 0.117(5) 0.091(5) 0.094(5) 0.001(4) -0.027(4) -0.050(4)
C51 0.078(7) 0.093(8) 0.086(8) -0.009(6) -0.019(6) -0.012(6)
C52 0.066(7) 0.074(7) 0.076(7) -0.003(6) -0.020(5) -0.007(6)
C47' 0.085(4) 0.055(4) 0.053(4) 0.009(3) -0.031(3) -0.025(3)
C48' 0.050(5) 0.055(5) 0.053(5) 0.002(4) -0.011(4) -0.018(4)
C49' 0.072(6) 0.083(6) 0.088(7) -0.003(5) -0.025(5) -0.030(5)
C50' 0.117(5) 0.091(5) 0.094(5) 0.001(4) -0.027(4) -0.050(4)
C51' 0.109(8) 0.105(8) 0.105(8) -0.010(6) -0.037(6) -0.012(7)
C52' 0.105(8) 0.096(8) 0.094(8) -0.012(6) -0.029(6) -0.013(6)
C53 0.060(3) 0.049(4) 0.056(4) -0.004(3) -0.023(3) -0.008(3)
C54 0.097(5) 0.072(5) 0.076(6) 0.008(4) -0.020(4) -0.041(4)
C55 0.134(7) 0.121(8) 0.061(5) 0.005(5) -0.046(4) -0.023(6)
C56 0.099(6) 0.165(10) 0.049(5) -0.011(5) -0.036(4) 0.007(6)
C57 0.073(5) 0.182(10) 0.092(6) -0.004(6) -0.042(4) -0.030(6)
C58 0.076(4) 0.118(6) 0.074(5) 0.004(4) -0.037(3) -0.045(4)
C59 0.062(4) 0.105(6) 0.056(5) -0.012(4) -0.011(3) -0.037(4)
C60 0.117(7) 0.147(7) 0.079(7) -0.046(6) 0.028(6) -0.081(5)
C61 0.099(8) 0.208(11) 0.123(10) -0.083(8) 0.045(7) -0.063(8)
C62 0.082(7) 0.184(10) 0.139(10) -0.078(7) 0.000(6) -0.036(7)
C63 0.101(7) 0.129(8) 0.103(7) -0.055(6) -0.024(5) 0.007(6)
C64 0.076(5) 0.082(5) 0.065(5) -0.010(4) -0.013(4) -0.019(4)
F1 0.141(5) 0.130(4) 0.056(3) -0.015(3) -0.011(3) -0.033(4)
F2 0.147(4) 0.128(4) 0.058(3) 0.003(3) -0.033(3) 0.004(4)
F3 0.207(6) 0.225(6) 0.077(5) 0.003(4) 0.013(4) -0.156(4)
F4 0.159(5) 0.306(7) 0.064(4) -0.071(4) 0.046(3) -0.155(4)
Ir1 0.06123(13) 0.08365(19) 0.05014(15) -0.00326(13) -0.01854(10) -0.03755(12)
N1 0.062(3) 0.088(4) 0.033(3) 0.003(3) -0.012(2) -0.036(3)
N2 0.077(4) 0.085(5) 0.106(5) -0.004(4) -0.036(3) -0.011(4)
N3 0.083(4) 0.118(5) 0.042(3) -0.016(3) -0.024(2) -0.033(3)
N4 0.072(4) 0.166(6) 0.062(4) -0.052(4) -0.005(3) -0.045(4)
N5 0.075(3) 0.078(4) 0.060(4) 0.019(3) -0.031(2) -0.032(3)
O1 0.073(2) 0.080(3) 0.066(3) 0.005(2) -0.0351(19) -0.036(2)
O2 0.059(2) 0.071(3) 0.053(3) 0.001(2) -0.012(2) -0.029(2)
P1 0.0733(9) 0.0717(12) 0.0570(10) 0.0075(9) -0.0316(7) -0.0365(8)
P2 0.0630(9) 0.0696(12) 0.0503(10) 0.0022(9) -0.0193(7) -0.0310(8)

loop_
_atom_type_symbol
_atom_type_description
_atom_type_scat_dispersion_real
_atom_type_scat_dispersion_imag
_atom_type_scat_source
C C 0.0033 0.0016 'International Tables Vol C Tables 4.2.6.8 and 6.1.1.4'
H H 0.0000 0.0000 'International Tables Vol C Tables 4.2.6.8 and 6.1.1.4'
N N 0.0061 0.0033 'International Tables Vol C Tables 4.2.6.8 and 6.1.1.4'
O O 0.0106 0.0060 'International Tables Vol C Tables 4.2.6.8 and 6.1.1.4'
F F 0.0171 0.0103 'International Tables Vol C Tables 4.2.6.8 and 6.1.1.4'
P P 0.1023 0.0942 'International Tables Vol C Tables 4.2.6.8 and 6.1.1.4'
Ir Ir -1.4442 7.9887 'International Tables Vol C Tables 4.2.6.8 and 6.1.1.4'

loop_
_geom_angle_atom_site_label_1
_geom_angle_atom_site_label_2
_geom_angle_atom_site_label_3
_geom_angle
C6 C1 C2 118.5(8)
C6 C1 Ir1 117.4(6)
C2 C1 Ir1 124.2(6)
C3 C2 C1 115.5(8)
C3 C2 H2 122.3
C1 C2 H2 122.3
C4 C3 C2 125.2(9)
C4 C3 H3 117.4
C2 C3 H3 117.4
C3 C4 C5 118.7(9)
C3 C4 H4 120.7
C5 C4 H4 120.6
C4 C5 C6 120.9(9)
C4 C5 H5 119.5
C6 C5 H5 119.5
C1 C6 C5 121.0(8)
C1 C6 C7 112.0(7)
C5 C6 C7 126.6(8)
N1 C7 C6 116.9(7)
N1 C7 C14 115.5(7)
C6 C7 C14 127.5(7)
N1 C8 C9 121.3(7)
N1 C8 C13 119.2(7)
C9 C8 C13 119.5(8)
C10 C9 C8 118.1(8)
C10 C9 H9 121.0
C8 C9 H9 121.0
C9 C10 F2 119.8(8)
C9 C10 C11 122.7(8)
F2 C10 C11 117.4(8)
C12 C11 F1 121.8(9)
C12 C11 C10 120.6(9)
F1 C11 C10 117.5(8)
C11 C12 C13 118.0(9)
C11 C12 H12 121.0
C13 C12 H12 121.0
N2 C13 C8 121.6(8)
N2 C13 C12 117.3(8)
C8 C13 C12 121.0(8)
N2 C14 C7 123.0(8)
N2 C14 C15 115.4(7)
C7 C14 C15 121.5(7)
C16 C15 C20 120.0
C16 C15 C14 120.3(4)
C20 C15 C14 119.4(4)
C17 C16 C15 120.0
C17 C16 H16A 120.0
C15 C16 H16A 120.0
C16 C17 C18 120.0
C16 C17 H17A 120.0
C18 C17 H17A 120.0
C17 C18 C19 120.0
C17 C18 H18A 120.0
C19 C18 H18A 120.0
C20 C19 C18 120.0
C20 C19 H19A 120.0
C18 C19 H19A 120.0
C19 C20 C15 120.0
C19 C20 H20A 120.0
C15 C20 H20A 120.0
C26 C21 C22 119.5(7)
C26 C21 Ir1 116.0(5)
C22 C21 Ir1 123.8(6)
C23 C22 C21 118.9(7)
C23 C22 H22 120.6
C21 C22 H22 120.6
C24 C23 C22 120.6(7)
C24 C23 H23 119.7
C22 C23 H23 119.7
C23 C24 C25 121.2(7)
C23 C24 H24 119.4
C25 C24 H24 119.4
C24 C25 C26 119.4(7)
C24 C25 H25 120.3
C26 C25 H25 120.3
C21 C26 C25 120.4(6)
C21 C26 C27 115.1(7)
C25 C26 C27 124.3(7)
N3 C27 C34 119.5(7)
N3 C27 C26 110.7(6)
C34 C27 C26 128.7(7)
N3 C28 C33 119.8(8)
N3 C28 C29 121.4(8)
C33 C28 C29 118.7(8)
C30 C29 C28 117.2(9)
C30 C29 H29 121.4
C28 C29 H29 121.4
C29 C30 C31 124.0(11)
C29 C30 F3 118.0(10)
C31 C30 F3 117.9(9)
C30 C31 C32 122.9(10)
C30 C31 F4 118.8(11)
C32 C31 F4 118.4(10)
C31 C32 C33 115.6(10)
C31 C32 H32 122.2
C33 C32 H32 122.2
N4 C33 C28 122.2(8)
N4 C33 C32 115.8(9)
C28 C33 C32 121.6(9)
N4 C34 C27 124.4(9)
N4 C34 C35 115.3(8)
C27 C34 C35 120.1(8)
C40 C35 C36 119.3(12)
C40 C35 C34 119.7(11)
C36 C35 C34 120.9(10)
C35 C36 C37 121.2(12)
C35 C36 H36 119.4
C37 C36 H36 119.4
C38 C37 C36 119.4(14)
C38 C37 H37 120.3
C36 C37 H37 120.3
C37 C38 C39 120.6(13)
C37 C38 H38 119.7
C39 C38 H38 119.7
C38 C39 C40 123.2(13)
C38 C39 H39 118.4
C40 C39 H39 118.4
C35 C40 C39 116.1(13)
C35 C40 H40 121.9
C39 C40 H40 121.9
C46 C41 C42 116.0(9)
C46 C41 P1 123.9(7)
C42 C41 P1 120.1(7)
C43 C42 C41 120.2(11)
C43 C42 H42 119.9
C41 C42 H42 119.9
C44 C43 C42 123.9(14)
C44 C43 H43 118.0
C42 C43 H43 118.0
C43 C44 C45 115.7(14)
C43 C44 H44 122.1
C45 C44 H44 122.1
C44 C45 C46 124.5(15)
C44 C45 H45 117.7
C46 C45 H45 117.7
C41 C46 C45 119.6(12)
C41 C46 H46 120.2
C45 C46 H46 120.2
C48 C47 C52 120.4(12)
C48 C47 P1 119.8(8)
C52 C47 P1 119.4(9)
C49 C48 C47 118.2(13)
C49 C48 H48A 120.9
C47 C48 H48A 120.9
C50 C49 C48 121.5(14)
C50 C49 H49A 119.3
C48 C49 H49A 119.3
C49 C50 C51 121.9(14)
C49 C50 H50A 119.1
C51 C50 H50A 119.1
C52 C51 C50 119.2(19)
C52 C51 H51A 120.4
C50 C51 H51A 120.4
C51 C52 C47 118.2(17)
C51 C52 H52A 120.9
C47 C52 H52A 120.9
C48' C47' C52' 119.4(13)
C48' C47' P1 121.8(7)
C52' C47' P1 114.4(12)
C47' C48' C49' 120.0(12)
C47' C48' H48B 120.0
C49' C48' H48B 120.0
C50' C49' C48' 125.2(13)
C50' C49' H49B 117.4
C48' C49' H49B 117.4
C49' C50' C51' 112.9(15)
C49' C50' H50B 123.6
C51' C50' H50B 123.6
C50' C51' C52' 123(2)
C50' C51' H51B 118.7
C52' C51' H51B 118.7
C47' C52' C51' 112(2)
C47' C52' H52B 123.8
C51' C52' H52B 123.8
C54 C53 C58 118.6(7)
C54 C53 P2 121.4(6)
C58 C53 P2 119.8(6)
C53 C54 C55 122.4(9)
C53 C54 H54 118.8
C55 C54 H54 118.8
C54 C55 C56 118.0(9)
C54 C55 H55 121.0
C56 C55 H55 121.0
C55 C56 C57 121.4(9)
C55 C56 H56 119.3
C57 C56 H56 119.3
C58 C57 C56 119.4(10)
C58 C57 H57 120.3
C56 C57 H57 120.3
C57 C58 C53 120.2(8)
C57 C58 H58 119.9
C53 C58 H58 119.9
C64 C59 C60 116.9(8)
C64 C59 P2 120.4(6)
C60 C59 P2 122.6(7)
C61 C60 C59 120.2(10)
C61 C60 H60 119.9
C59 C60 H60 119.9
C62 C61 C60 121.1(11)
C62 C61 H61 119.5
C60 C61 H61 119.5
C61 C62 C63 120.0(11)
C61 C62 H62 120.0
C63 C62 H62 120.0
C62 C63 C64 119.0(11)
C62 C63 H63 120.5
C64 C63 H63 120.5
C59 C64 C63 122.6(8)
C59 C64 H64 118.7
C63 C64 H64 118.7
C1 Ir1 C21 89.9(3)
C1 Ir1 N3 97.3(3)
C21 Ir1 N3 78.6(3)
C1 Ir1 N1 79.8(3)
C21 Ir1 N1 95.0(3)
N3 Ir1 N1 173.0(2)
C1 Ir1 O1 86.8(2)
C21 Ir1 O1 175.6(2)
N3 Ir1 O1 104.7(2)
N1 Ir1 O1 81.6(2)
C1 Ir1 O2 175.2(2)
C21 Ir1 O2 94.8(2)
N3 Ir1 O2 82.5(2)
N1 Ir1 O2 101.0(2)
O1 Ir1 O2 88.57(17)
C8 N1 C7 120.9(7)
C8 N1 Ir1 127.7(5)
C7 N1 Ir1 111.4(5)
C14 N2 C13 118.3(8)
C27 N3 C28 117.4(7)
C27 N3 Ir1 115.1(5)
C28 N3 Ir1 127.1(6)
C34 N4 C33 115.5(8)
P2 N5 P1 126.7(4)
P1 O1 Ir1 126.5(3)
P2 O2 Ir1 125.9(3)
O1 P1 N5 118.1(3)
O1 P1 C41 107.0(3)
N5 P1 C41 110.9(4)
O1 P1 C47' 107.3(3)
N5 P1 C47' 107.0(3)
C41 P1 C47' 105.8(4)
O1 P1 C47 107.3(3)
N5 P1 C47 107.0(3)
C41 P1 C47 105.8(4)
O2 P2 N5 118.5(3)
O2 P2 C59 108.9(3)
N5 P2 C59 109.2(4)
O2 P2 C53 109.0(3)
N5 P2 C53 108.1(3)
C59 P2 C53 101.8(3)

loop_
_geom_bond_atom_site_label_1
_geom_bond_atom_site_label_2
_geom_bond_distance
C1 C6 1.383(11)
C1 C2 1.448(12)
C1 Ir1 1.978(8)
C2 C3 1.395(12)
C2 H2 0.9300
C3 C4 1.334(14)
C3 H3 0.9300
C4 C5 1.351(14)
C4 H4 0.9300
C5 C6 1.393(11)
C5 H5 0.9300
C6 C7 1.434(11)
C7 N1 1.384(10)
C7 C14 1.477(11)
C8 N1 1.351(10)
C8 C9 1.383(11)
C8 C13 1.409(11)
C9 C10 1.351(11)
C9 H9 0.9300
C10 F2 1.360(10)
C10 C11 1.412(12)
C11 C12 1.330(13)
C11 F1 1.332(10)
C12 C13 1.413(12)
C12 H12 0.9300
C13 N2 1.381(11)
C14 N2 1.290(11)
C14 C15 1.487(10)
C15 C16 1.3900
C15 C20 1.3900
C16 C17 1.3900
C16 H16A 0.9300
C17 C18 1.3900
C17 H17A 0.9300
C18 C19 1.3900
C18 H18A 0.9300
C19 C20 1.3900
C19 H19A 0.9300
C20 H20A 0.9300
C21 C26 1.378(10)
C21 C22 1.413(10)
C21 Ir1 1.998(8)
C22 C23 1.401(11)
C22 H22 0.9300
C23 C24 1.363(11)
C23 H23 0.9300
C24 C25 1.369(9)
C24 H24 0.9300
C25 C26 1.408(10)
C25 H25 0.9300
C26 C27 1.456(10)
C27 N3 1.380(10)
C27 C34 1.388(11)
C28 N3 1.398(10)
C28 C33 1.407(13)
C28 C29 1.438(13)
C29 C30 1.347(13)
C29 H29 0.9300
C30 C31 1.358(16)
C30 F3 1.387(13)
C31 C32 1.365(16)
C31 F4 1.370(11)
C32 C33 1.441(12)
C32 H32 0.9300
C33 N4 1.375(13)
C34 N4 1.355(10)
C34 C35 1.492(14)
C35 C40 1.364(16)
C35 C36 1.408(17)
C36 C37 1.413(16)
C36 H36 0.9300
C37 C38 1.324(17)
C37 H37 0.9300
C38 C39 1.336(18)
C38 H38 0.9300
C39 C40 1.459(17)
C39 H39 0.9300
C40 H40 0.9300
C41 C46 1.351(13)
C41 C42 1.422(13)
C41 P1 1.801(9)
C42 C43 1.353(17)
C42 H42 0.9300
C43 C44 1.30(2)
C43 H43 0.9300
C44 C45 1.36(2)
C44 H44 0.9300
C45 C46 1.360(17)
C45 H45 0.9300
C46 H46 0.9300
C47 C48 1.416(16)
C47 C52 1.43(2)
C47 P1 1.819(7)
C48 C49 1.38(2)
C48 H48A 0.9300
C49 C50 1.342(18)
C49 H49A 0.9300
C50 C51 1.40(2)
C50 H50A 0.9300
C51 C52 1.39(3)
C51 H51A 0.9300
C52 H52A 0.9300
C47' C48' 1.228(14)
C47' C52' 1.42(3)
C47' P1 1.819(7)
C48' C49' 1.386(17)
C48' H48B 0.9300
C49' C50' 1.300(18)
C49' H49B 0.9300
C50' C51' 1.33(3)
C50' H50B 0.9300
C51' C52' 1.48(3)
C51' H51B 0.9300
C52' H52B 0.9300
C53 C54 1.358(10)
C53 C58 1.381(11)
C53 P2 1.820(7)
C54 C55 1.362(13)
C54 H54 0.9300
C55 C56 1.366(15)
C55 H55 0.9300
C56 C57 1.369(14)
C56 H56 0.9300
C57 C58 1.365(12)
C57 H57 0.9300
C58 H58 0.9300
C59 C64 1.364(11)
C59 C60 1.399(12)
C59 P2 1.798(8)
C60 C61 1.390(15)
C60 H60 0.9300
C61 C62 1.353(17)
C61 H61 0.9300
C62 C63 1.360(15)
C62 H62 0.9300
C63 C64 1.401(13)
C63 H63 0.9300
C64 H64 0.9300
Ir1 N3 2.045(7)
Ir1 N1 2.054(6)
Ir1 O1 2.231(5)
Ir1 O2 2.277(5)
N5 P2 1.581(6)
N5 P1 1.592(6)
O1 P1 1.523(5)
O2 P2 1.526(5)
